data_4350394
loop_
_publ_author_name
'Yamamoto, Chihiro'
'Nishikawa, Hiroyuki'
'Nihei, Masayuki'
'Shiga, Takuya'
'Hedo, Masato'
'Uwatoko, Yoshiya'
'Sawa, Hiroshi'
'Kitagawa, Hiroshi'
'Taguchi, Yasujiro'
'Iwasa, Yoshihiro'
'Oshio, Hiroki'

_publ_section_title
;
 Electrical conducting bis(oxalato)platinate complex with direct
 connection of CuII ions.
;
_journal_issue 25
_journal_name_full 'Inorganic chemistry'
_journal_page_first 10270
_journal_page_last 10276
_journal_paper_doi 10.1021/ic0607742
_journal_volume 45
_journal_year 2006
_chemical_formula_sum 'C60 H44 Cu4 N8 O58 Pt5'
_chemical_formula_weight 3034.64
_space_group_IT_number 15
_space_group_name_Hall '-C 2yc'
_space_group_name_H-M_alt 'C 1 2/c 1'
_symmetry_cell_setting monoclinic
_symmetry_space_group_name_H-M 'C 1 2/c 1'
_atom_sites_solution_hydrogens geom
_atom_sites_solution_primary direct
_atom_sites_solution_secondary difmap
_audit_creation_method SHELXL-97
_cell_angle_alpha 90.00
_cell_angle_beta 99.109(4)
_cell_angle_gamma 90.00
_cell_formula_units_Z 4
_cell_length_a 14.580(3)
_cell_length_b 25.614(6)
_cell_length_c 22.270(5)
_cell_measurement_reflns_used 892
_cell_measurement_temperature 273(2)
_cell_measurement_theta_max 23.12
_cell_measurement_theta_min 2.77
_cell_volume 8212(3)
_computing_cell_refinement 'Bruker SMART'
_computing_data_collection 'Bruker SMART'
_computing_data_reduction 'Bruker SAINT'
_computing_molecular_graphics 'Bruker SHELXTL'
_computing_publication_material 'Bruker SHELXTL'
_computing_structure_refinement 'SHELXL-97 (Sheldrick, 1997)'
_computing_structure_solution 'SHELXS-97 (Sheldrick, 1990)'
_diffrn_ambient_temperature 273(2)
_diffrn_detector_area_resol_mean '8.366 [pixels/mm]'
_diffrn_measured_fraction_theta_full 0.993
_diffrn_measured_fraction_theta_max 0.993
_diffrn_measurement_device_type 'CCD area detector'
_diffrn_measurement_method 'phi and omega scans'
_diffrn_radiation_monochromator graphite
_diffrn_radiation_source 'fine-focus sealed tube'
_diffrn_radiation_type MoK\a
_diffrn_radiation_wavelength 0.71073
_diffrn_reflns_av_R_equivalents 0.0662
_diffrn_reflns_av_sigmaI/netI 0.0793
_diffrn_reflns_limit_h_max 15
_diffrn_reflns_limit_h_min -16
_diffrn_reflns_limit_k_max 28
_diffrn_reflns_limit_k_min -28
_diffrn_reflns_limit_l_max 19
_diffrn_reflns_limit_l_min -24
_diffrn_reflns_number 17849
_diffrn_reflns_theta_full 23.33
_diffrn_reflns_theta_max 23.33
_diffrn_reflns_theta_min 1.59
_exptl_absorpt_coefficient_mu 9.619
_exptl_absorpt_correction_type empirical
_exptl_crystal_colour 'dark blue'
_exptl_crystal_density_diffrn 2.455
_exptl_crystal_density_meas 0
_exptl_crystal_density_method 'not measured'
_exptl_crystal_description needles
_exptl_crystal_F_000 5720
_refine_diff_density_max 1.613
_refine_diff_density_min -1.001
_refine_diff_density_rms 0.231
_refine_ls_extinction_method none
_refine_ls_goodness_of_fit_ref 1.045
_refine_ls_hydrogen_treatment mixed
_refine_ls_matrix_type full
_refine_ls_number_parameters 616
_refine_ls_number_reflns 5921
_refine_ls_number_restraints 48
_refine_ls_restrained_S_all 1.041
_refine_ls_R_factor_all 0.0721
_refine_ls_R_factor_gt 0.0439
_refine_ls_shift/su_max 0.004
_refine_ls_shift/su_mean 0.000
_refine_ls_structure_factor_coef Fsqd
_refine_ls_weighting_details 'calc w=1/[\s^2^(Fo^2^)+(0.0307P)^2^+185.0792P] where P=(Fo^2^+2Fc^2^)/3'
_refine_ls_weighting_scheme calc
_refine_ls_wR_factor_gt 0.0891
_refine_ls_wR_factor_ref 0.1099
_reflns_number_gt 4342
_reflns_number_total 5921
_reflns_threshold_expression >2sigma(I)
_cod_data_source_file ic0607742si20060508_122950.cif
_cod_data_source_block pt1112
_cod_depositor_comments
;
The following automatic conversions were performed:

data item '_symmetry_cell_setting' value 'Monoclinic' was changed to
'monoclinic' in accordance with the
/home/saulius/struct/COD-crude-data/automatic-downloads/DataCite-retrospective/ACS/depositions/lib/dictionaries/cif_core.dic
dictionary named 'cif_core.dic' version 2.4.2 last updated on
2011-04-26.

Automatic conversion script
Id: cif_fix_values 6909 2019-04-08 15:41:33Z antanas 
;
_cod_original_sg_symbol_H-M C2/c
_cod_database_code 4350394

loop_
_symmetry_equiv_pos_as_xyz
'x, y, z'
'-x, y, -z+1/2'
'x+1/2, y+1/2, z'
'-x+1/2, y+1/2, -z+1/2'
'-x, -y, -z'
'x, -y, z-1/2'
'-x+1/2, -y+1/2, -z'
'x+1/2, -y+1/2, z-1/2'

loop_
_atom_site_label
_atom_site_type_symbol
_atom_site_fract_x
_atom_site_fract_y
_atom_site_fract_z
_atom_site_U_iso_or_equiv
_atom_site_adp_type
_atom_site_occupancy
_atom_site_symmetry_multiplicity
_atom_site_calc_flag
_atom_site_refinement_flags
Pt1 Pt 0.04619(4) 0.224329(19) 0.20039(3) 0.01622(16) Uani 1 1 d .
Pt2 Pt 0.15083(4) 0.231491(19) 0.10670(2) 0.01544(16) Uani 1 1 d .
Pt3 Pt 0.2500 0.2500 0.0000 0.0155(2) Uani 1 2 d S
Cu1 Cu 0.54104(12) 0.08785(6) 0.12027(8) 0.0218(4) Uani 1 1 d .
Cu2 Cu 0.60140(12) 0.38960(6) 0.11346(8) 0.0220(4) Uani 1 1 d .
O1 O 0.0876(6) 0.1502(3) 0.2155(4) 0.020(2) Uani 1 1 d .
O2 O 0.1632(6) 0.2399(3) 0.2577(4) 0.022(2) Uani 1 1 d .
O3 O -0.0686(6) 0.2077(3) 0.1406(4) 0.023(2) Uani 1 1 d .
O4 O 0.0020(7) 0.2981(3) 0.1867(4) 0.024(2) Uani 1 1 d .
O5 O 0.1953(7) 0.1046(4) 0.2747(5) 0.039(3) Uani 1 1 d .
O6 O 0.2773(7) 0.1973(4) 0.3144(5) 0.030(3) Uani 1 1 d .
O7 O -0.1871(7) 0.2494(4) 0.0880(5) 0.043(3) Uani 1 1 d .
O8 O -0.1300(7) 0.3395(4) 0.1511(5) 0.037(3) Uani 1 1 d .
O9 O 0.2631(6) 0.1997(3) 0.1553(4) 0.017(2) Uani 1 1 d .
O10 O 0.2063(6) 0.2976(3) 0.1444(5) 0.025(2) Uani 1 1 d .
O11 O 0.1016(6) 0.1649(3) 0.0670(4) 0.017(2) Uani 1 1 d .
O12 O 0.0416(6) 0.2626(3) 0.0528(4) 0.020(2) Uani 1 1 d .
O13 O 0.3946(7) 0.2207(4) 0.2137(4) 0.027(2) Uani 1 1 d .
O14 O 0.3297(7) 0.3241(4) 0.2078(5) 0.030(3) Uani 1 1 d .
O15 O -0.0093(6) 0.1373(3) -0.0049(4) 0.022(2) Uani 1 1 d .
O16 O -0.0723(6) 0.2400(3) -0.0202(4) 0.021(2) Uani 1 1 d .
O17 O 0.3248(6) 0.1845(3) 0.0167(4) 0.020(2) Uani 1 1 d .
O18 O 0.3376(6) 0.2968(3) 0.0535(4) 0.015(2) Uani 1 1 d .
O19 O 0.3327(7) 0.1049(4) -0.0224(5) 0.038(3) Uani 1 1 d .
O20 O 0.3472(6) 0.3781(3) 0.0866(4) 0.023(2) Uani 1 1 d .
O21 O 0.6693(6) 0.1087(3) 0.1103(4) 0.025(2) Uani 1 1 d .
H9 H 0.6975 0.0831 0.1007 0.037 Uiso 1 1 calc R
O22 O 0.4947(6) 0.1577(4) 0.0904(5) 0.030(3) Uani 1 1 d .
H10 H 0.4381 0.1566 0.0805 0.045 Uiso 1 1 calc R
O23 O 0.5831(8) 0.1182(4) 0.2241(5) 0.041(3) Uani 1 1 d .
H11 H 0.5386 0.1148 0.2422 0.061 Uiso 1 1 calc R
O24 O 0.5031(8) 0.0554(5) 0.0126(5) 0.048(3) Uani 1 1 d .
O25 O 0.5159(6) 0.3452(4) 0.1485(4) 0.024(2) Uani 1 1 d .
H20 H 0.4655 0.3449 0.1262 0.037 Uiso 1 1 calc R
O26 O 0.6733(7) 0.3274(3) 0.0918(5) 0.028(2) Uani 1 1 d .
H21 H 0.6372 0.3055 0.0747 0.042 Uiso 1 1 calc R
O27 O 0.7115(7) 0.3905(4) 0.2018(5) 0.034(3) Uani 1 1 d .
H22 H 0.7572 0.3737 0.1961 0.052 Uiso 1 1 calc R
N1 N 0.5809(7) 0.0162(4) 0.1482(5) 0.017(3) Uani 1 1 d .
N2 N 0.4207(8) 0.0613(4) 0.1360(5) 0.025(3) Uani 1 1 d .
N3 N 0.5292(8) 0.4537(4) 0.1294(5) 0.020(3) Uani 1 1 d U
N4 N 0.6577(7) 0.4397(4) 0.0642(5) 0.017(3) Uani 1 1 d U
C1 C 0.1602(10) 0.1449(5) 0.2561(7) 0.026(4) Uani 1 1 d .
C2 C 0.2073(10) 0.1982(5) 0.2788(6) 0.020(3) Uani 1 1 d .
C3 C -0.1183(11) 0.2489(5) 0.1249(7) 0.025(4) Uani 1 1 d .
C4 C -0.0809(11) 0.3007(5) 0.1569(7) 0.026(4) Uani 1 1 d .
C5 C 0.3213(9) 0.2334(5) 0.1840(6) 0.018(3) Uani 1 1 d U
C6 C 0.2869(11) 0.2895(5) 0.1797(7) 0.026(4) Uani 1 1 d U
C7 C 0.0299(9) 0.1719(5) 0.0250(6) 0.015(3) Uani 1 1 d U
C8 C -0.0048(10) 0.2292(5) 0.0175(6) 0.019(3) Uani 1 1 d U
C9 C 0.2903(9) 0.1461(5) -0.0191(7) 0.023(3) Uani 1 1 d .
C10 C 0.3048(9) 0.3437(5) 0.0562(6) 0.016(3) Uani 1 1 d .
C11 C 0.6682(10) -0.0054(6) 0.1465(8) 0.035(4) Uani 1 1 d .
H1 H 0.7156 0.0154 0.1361 0.042 Uiso 1 1 calc R
C12 C 0.6847(12) -0.0574(6) 0.1602(8) 0.042(5) Uani 1 1 d .
H2 H 0.7435 -0.0716 0.1604 0.050 Uiso 1 1 calc R
C13 C 0.6126(12) -0.0882(6) 0.1736(7) 0.038(4) Uani 1 1 d .
H3 H 0.6228 -0.1230 0.1843 0.045 Uiso 1 1 calc R
C14 C 0.5280(10) -0.0672(5) 0.1709(8) 0.032(4) Uani 1 1 d .
H4 H 0.4779 -0.0881 0.1765 0.039 Uiso 1 1 calc R
C15 C 0.5150(11) -0.0142(5) 0.1599(7) 0.026(4) Uani 1 1 d .
C16 C 0.4219(10) 0.0126(5) 0.1600(7) 0.029(4) Uani 1 1 d .
C17 C 0.3478(10) -0.0093(6) 0.1791(7) 0.031(4) Uani 1 1 d .
H5 H 0.3506 -0.0433 0.1940 0.037 Uiso 1 1 calc R
C18 C 0.2699(12) 0.0191(6) 0.1762(8) 0.045(5) Uani 1 1 d .
H6 H 0.2192 0.0051 0.1914 0.054 Uiso 1 1 calc R
C19 C 0.2632(10) 0.0689(6) 0.1509(7) 0.029(4) Uani 1 1 d .
H7 H 0.2079 0.0877 0.1455 0.035 Uiso 1 1 calc R
C20 C 0.3383(9) 0.0876(5) 0.1353(6) 0.024(3) Uani 1 1 d .
H8 H 0.3364 0.1221 0.1224 0.029 Uiso 1 1 calc R
C21 C 0.4703(11) 0.4578(5) 0.1701(7) 0.035(4) Uani 1 1 d .
H12A H 0.4583 0.4282 0.1917 0.042 Uiso 1 1 calc R
C22 C 0.4257(11) 0.5050(6) 0.1815(7) 0.038(4) Uani 1 1 d .
H13A H 0.3844 0.5073 0.2092 0.046 Uiso 1 1 calc R
C23 C 0.4489(12) 0.5482(6) 0.1476(9) 0.050(5) Uani 1 1 d .
H14 H 0.4229 0.5806 0.1532 0.060 Uiso 1 1 calc R
C24 C 0.5077(10) 0.5433(5) 0.1073(7) 0.022(3) Uani 1 1 d .
H15A H 0.5213 0.5722 0.0850 0.027 Uiso 1 1 calc R
C25 C 0.5478(11) 0.4960(5) 0.0988(7) 0.035(4) Uani 1 1 d .
C26 C 0.6155(9) 0.4872(5) 0.0569(6) 0.013(3) Uani 1 1 d .
C27 C 0.6395(12) 0.5229(5) 0.0160(8) 0.048(5) Uani 1 1 d .
H16 H 0.6096 0.5550 0.0115 0.058 Uiso 1 1 calc R
C28 C 0.7079(11) 0.5114(6) -0.0184(7) 0.036(4) Uani 1 1 d .
H17 H 0.7237 0.5349 -0.0469 0.044 Uiso 1 1 calc R
C29 C 0.7515(11) 0.4638(6) -0.0091(7) 0.037(4) Uani 1 1 d .
H18 H 0.7996 0.4561 -0.0305 0.044 Uiso 1 1 calc R
C30 C 0.7283(12) 0.4288(5) 0.0289(8) 0.039(4) Uani 1 1 d .
H19A H 0.7582 0.3967 0.0326 0.047 Uiso 1 1 calc R
O1S O 0.6944(8) 0.1738(4) 0.0284(5) 0.043(3) Uani 1 1 d .
O2S O 0.5526(7) 0.2432(3) 0.1583(4) 0.025(2) Uani 1 1 d .

loop_
_atom_site_aniso_label
_atom_site_aniso_U_11
_atom_site_aniso_U_22
_atom_site_aniso_U_33
_atom_site_aniso_U_23
_atom_site_aniso_U_13
_atom_site_aniso_U_12
Pt1 0.0167(3) 0.0165(3) 0.0155(3) 0.0009(2) 0.0029(2) 0.0009(2)
Pt2 0.0174(3) 0.0152(3) 0.0141(3) 0.0007(2) 0.0035(2) 0.0011(2)
Pt3 0.0171(4) 0.0160(4) 0.0136(4) 0.0011(3) 0.0025(3) 0.0011(3)
Cu1 0.0223(10) 0.0201(9) 0.0235(11) 0.0017(7) 0.0053(8) -0.0010(7)
Cu2 0.0227(10) 0.0187(9) 0.0252(11) 0.0015(7) 0.0056(8) 0.0007(7)
O1 0.027(6) 0.004(4) 0.028(6) 0.005(4) 0.001(5) 0.002(4)
O2 0.027(6) 0.015(5) 0.020(6) 0.006(4) -0.004(5) -0.002(4)
O3 0.020(6) 0.018(5) 0.029(6) 0.002(4) -0.004(5) 0.002(4)
O4 0.024(6) 0.016(5) 0.030(6) -0.001(4) -0.005(5) 0.000(4)
O5 0.041(7) 0.021(6) 0.048(8) 0.017(5) -0.013(6) 0.007(5)
O6 0.023(6) 0.034(6) 0.026(7) -0.003(5) -0.018(5) 0.007(5)
O7 0.024(7) 0.046(7) 0.049(8) 0.011(6) -0.024(6) 0.001(5)
O8 0.034(7) 0.024(6) 0.054(8) 0.011(5) 0.014(6) 0.011(5)
O9 0.013(5) 0.025(5) 0.013(5) 0.003(4) 0.001(4) 0.006(4)
O10 0.019(6) 0.010(5) 0.047(7) -0.003(4) 0.008(5) 0.006(4)
O11 0.023(6) 0.015(5) 0.016(6) -0.005(4) 0.015(5) 0.001(4)
O12 0.017(5) 0.018(5) 0.021(6) 0.006(4) -0.007(5) 0.004(4)
O13 0.022(6) 0.039(6) 0.020(6) 0.006(5) 0.002(5) 0.002(5)
O14 0.035(6) 0.026(6) 0.027(6) -0.008(5) -0.001(5) -0.002(5)
O15 0.018(5) 0.028(5) 0.019(6) -0.003(4) 0.001(5) -0.001(4)
O16 0.017(6) 0.024(5) 0.020(6) -0.002(4) -0.002(5) 0.008(4)
O17 0.021(5) 0.018(5) 0.022(6) 0.000(4) 0.002(5) 0.001(4)
O18 0.018(5) 0.022(5) 0.005(5) 0.003(4) 0.004(4) -0.004(4)
O19 0.036(7) 0.020(5) 0.050(8) -0.007(5) -0.023(6) 0.011(5)
O20 0.027(6) 0.021(5) 0.018(6) -0.001(4) -0.004(5) -0.002(4)
O21 0.023(6) 0.030(5) 0.026(6) -0.010(5) 0.019(5) -0.006(4)
O22 0.023(6) 0.033(6) 0.030(7) 0.003(5) -0.011(5) 0.003(4)
O23 0.045(8) 0.041(6) 0.039(7) 0.007(5) 0.012(6) 0.005(5)
O24 0.034(7) 0.084(9) 0.026(7) 0.000(6) 0.003(6) 0.022(6)
O25 0.019(6) 0.032(5) 0.022(6) 0.004(4) 0.004(5) -0.005(4)
O26 0.030(6) 0.027(5) 0.026(6) -0.015(4) 0.005(5) 0.002(4)
O27 0.038(7) 0.033(6) 0.029(7) 0.007(5) -0.004(5) 0.002(5)
N1 0.019(7) 0.030(7) 0.002(6) 0.001(5) 0.002(5) -0.005(5)
N2 0.031(8) 0.013(6) 0.029(8) 0.000(5) -0.007(6) 0.005(5)
N3 0.025(7) 0.021(6) 0.017(7) -0.001(5) 0.018(6) -0.003(5)
N4 0.012(6) 0.030(7) 0.014(7) -0.001(5) 0.015(5) 0.004(5)
C1 0.025(9) 0.027(9) 0.020(9) 0.004(7) -0.008(8) -0.004(7)
C2 0.022(9) 0.029(8) 0.012(8) 0.004(6) 0.006(7) 0.008(6)
C3 0.032(10) 0.025(8) 0.020(9) 0.008(7) 0.011(8) 0.004(7)
C4 0.030(10) 0.025(8) 0.026(10) 0.007(7) 0.012(8) 0.002(7)
C5 0.011(8) 0.038(8) 0.009(8) 0.001(6) 0.015(7) -0.002(6)
C6 0.035(10) 0.023(8) 0.024(9) 0.004(7) 0.013(8) 0.001(7)
C7 0.013(8) 0.032(8) 0.000(7) -0.002(6) 0.005(6) 0.000(6)
C8 0.027(9) 0.020(7) 0.013(8) 0.002(6) 0.019(7) 0.001(7)
C9 0.017(8) 0.023(8) 0.025(9) 0.011(7) -0.004(7) -0.005(6)
C10 0.023(8) 0.013(7) 0.014(8) 0.002(6) 0.008(7) 0.002(6)
C11 0.016(9) 0.031(9) 0.052(12) 0.003(8) -0.012(8) 0.004(7)
C12 0.036(11) 0.036(10) 0.047(12) -0.008(8) -0.018(9) 0.009(8)
C13 0.052(12) 0.032(9) 0.027(10) 0.001(7) 0.003(9) -0.003(8)
C14 0.013(8) 0.022(8) 0.063(12) 0.006(7) 0.006(8) 0.000(6)
C15 0.036(10) 0.021(8) 0.019(9) 0.003(6) 0.002(7) 0.010(7)
C16 0.026(9) 0.020(8) 0.033(10) -0.001(7) -0.020(8) 0.003(6)
C17 0.022(9) 0.031(9) 0.042(11) -0.001(7) 0.012(8) -0.006(7)
C18 0.047(12) 0.044(11) 0.047(12) 0.006(9) 0.013(10) -0.002(9)
C19 0.015(9) 0.047(10) 0.025(10) -0.006(7) 0.004(7) 0.000(7)
C20 0.019(9) 0.025(8) 0.023(9) -0.007(6) -0.012(7) 0.003(6)
C21 0.039(10) 0.023(8) 0.033(11) -0.001(7) -0.022(9) -0.001(7)
C22 0.035(11) 0.051(11) 0.030(11) -0.005(8) 0.012(8) -0.002(8)
C23 0.042(11) 0.034(10) 0.066(14) -0.023(9) -0.011(11) 0.019(8)
C24 0.025(9) 0.016(7) 0.029(9) -0.008(6) 0.011(8) 0.007(6)
C25 0.040(10) 0.014(8) 0.044(11) -0.004(7) -0.013(9) -0.006(7)
C26 0.013(7) 0.015(7) 0.012(8) 0.002(6) 0.009(6) 0.003(5)
C27 0.051(12) 0.016(8) 0.063(14) 0.007(8) -0.033(11) 0.009(8)
C28 0.047(11) 0.050(11) 0.020(10) -0.011(7) 0.030(9) -0.008(8)
C29 0.045(11) 0.039(10) 0.036(11) 0.008(8) 0.037(9) 0.006(8)
C30 0.051(11) 0.019(8) 0.039(11) -0.003(7) -0.017(9) -0.005(7)
O1S 0.049(8) 0.023(6) 0.057(8) 0.009(5) 0.010(6) 0.004(5)
O2S 0.039(7) 0.025(5) 0.014(6) 0.004(4) 0.011(5) 0.004(4)

loop_
_atom_type_symbol
_atom_type_description
_atom_type_scat_dispersion_real
_atom_type_scat_dispersion_imag
_atom_type_scat_source
C C 0.0033 0.0016 'International Tables Vol C Tables 4.2.6.8 and 6.1.1.4'
H H 0.0000 0.0000 'International Tables Vol C Tables 4.2.6.8 and 6.1.1.4'
N N 0.0061 0.0033 'International Tables Vol C Tables 4.2.6.8 and 6.1.1.4'
O O 0.0106 0.0060 'International Tables Vol C Tables 4.2.6.8 and 6.1.1.4'
Cu Cu 0.3201 1.2651 'International Tables Vol C Tables 4.2.6.8 and 6.1.1.4'
Pt Pt -1.7033 8.3905 'International Tables Vol C Tables 4.2.6.8 and 6.1.1.4'

loop_
_geom_angle_atom_site_label_1
_geom_angle_atom_site_label_2
_geom_angle_atom_site_label_3
_geom_angle
_geom_angle_site_symmetry_1
_geom_angle_site_symmetry_3
O2 Pt1 O1 83.0(3) . .
O2 Pt1 O4 97.5(3) . .
O1 Pt1 O4 178.4(4) . .
O2 Pt1 O3 177.9(4) . .
O1 Pt1 O3 96.2(4) . .
O4 Pt1 O3 83.4(4) . .
O2 Pt1 Pt1 88.0(3) . 2
O1 Pt1 Pt1 92.1(3) . 2
O4 Pt1 Pt1 86.3(3) . 2
O3 Pt1 Pt1 94.0(3) . 2
O2 Pt1 Pt2 87.2(3) . .
O1 Pt1 Pt2 90.1(3) . .
O4 Pt1 Pt2 91.5(3) . .
O3 Pt1 Pt2 90.9(3) . .
Pt1 Pt1 Pt2 174.39(3) 2 .
O9 Pt2 O11 95.6(4) . .
O9 Pt2 O12 176.2(4) . .
O11 Pt2 O12 83.0(4) . .
O9 Pt2 O10 82.9(4) . .
O11 Pt2 O10 176.9(4) . .
O12 Pt2 O10 98.3(4) . .
O9 Pt2 Pt1 93.8(2) . .
O11 Pt2 Pt1 94.2(2) . .
O12 Pt2 Pt1 89.8(3) . .
O10 Pt2 Pt1 88.5(3) . .
O9 Pt2 Pt3 92.1(2) . .
O11 Pt2 Pt3 88.2(2) . .
O12 Pt2 Pt3 84.3(3) . .
O10 Pt2 Pt3 89.2(3) . .
Pt1 Pt2 Pt3 173.28(2) . .
O18 Pt3 O18 180.0(6) . 7
O18 Pt3 O17 83.5(4) . 7
O18 Pt3 O17 96.5(4) 7 7
O18 Pt3 O17 96.5(4) . .
O18 Pt3 O17 83.5(4) 7 .
O17 Pt3 O17 180.0(6) 7 .
O18 Pt3 Pt2 88.0(2) . .
O18 Pt3 Pt2 92.0(2) 7 .
O17 Pt3 Pt2 87.9(3) 7 .
O17 Pt3 Pt2 92.1(3) . .
O18 Pt3 Pt2 92.0(2) . 7
O18 Pt3 Pt2 88.0(2) 7 7
O17 Pt3 Pt2 92.1(3) 7 7
O17 Pt3 Pt2 87.9(3) . 7
Pt2 Pt3 Pt2 180.000(18) . 7
N2 Cu1 O22 96.0(4) . .
N2 Cu1 O21 173.8(4) . .
O22 Cu1 O21 89.8(4) . .
N2 Cu1 N1 81.4(4) . .
O22 Cu1 N1 176.9(4) . .
O21 Cu1 N1 92.8(4) . .
N2 Cu1 O23 92.2(4) . .
O22 Cu1 O23 93.0(4) . .
O21 Cu1 O23 85.4(4) . .
N1 Cu1 O23 88.9(4) . .
N2 Cu1 O24 89.3(4) . .
O22 Cu1 O24 88.1(4) . .
O21 Cu1 O24 92.9(4) . .
N1 Cu1 O24 90.1(4) . .
O23 Cu1 O24 178.0(4) . .
O25 Cu2 N4 164.9(4) . .
O25 Cu2 O26 91.4(4) . .
N4 Cu2 O26 96.0(4) . .
O25 Cu2 N3 91.1(4) . .
N4 Cu2 N3 80.8(4) . .
O26 Cu2 N3 176.2(5) . .
O25 Cu2 O27 93.8(4) . .
N4 Cu2 O27 100.0(4) . .
O26 Cu2 O27 83.9(4) . .
N3 Cu2 O27 98.8(4) . .
C1 O1 Pt1 114.2(8) . .
C2 O2 Pt1 113.1(8) . .
C3 O3 Pt1 112.2(9) . .
C4 O4 Pt1 112.4(8) . .
C5 O9 Pt2 114.3(8) . .
C6 O10 Pt2 112.3(8) . .
C7 O11 Pt2 113.1(8) . .
C8 O12 Pt2 113.2(8) . .
C9 O17 Pt3 111.6(8) . .
C10 O18 Pt3 112.1(8) . .
C15 N1 C11 118.4(12) . .
C15 N1 Cu1 115.3(9) . .
C11 N1 Cu1 125.5(9) . .
C16 N2 C20 114.3(12) . .
C16 N2 Cu1 115.6(9) . .
C20 N2 Cu1 129.3(9) . .
C25 N3 C21 119.0(12) . .
C25 N3 Cu2 114.8(10) . .
C21 N3 Cu2 126.1(9) . .
C26 N4 C30 117.6(11) . .
C26 N4 Cu2 115.6(8) . .
C30 N4 Cu2 126.1(9) . .
O5 C1 O1 126.4(13) . .
O5 C1 C2 119.8(13) . .
O1 C1 C2 113.8(11) . .
O6 C2 O2 125.7(13) . .
O6 C2 C1 118.8(12) . .
O2 C2 C1 115.6(12) . .
O7 C3 O3 124.6(14) . .
O7 C3 C4 120.1(13) . .
O3 C3 C4 115.3(13) . .
O8 C4 O4 125.8(14) . .
O8 C4 C3 119.1(14) . .
O4 C4 C3 115.1(12) . .
O13 C5 O9 122.8(13) . .
O13 C5 C6 122.8(13) . .
O9 C5 C6 114.3(13) . .
O14 C6 O10 122.3(13) . .
O14 C6 C5 121.7(14) . .
O10 C6 C5 116.0(12) . .
O15 C7 O11 123.9(12) . .
O15 C7 C8 121.4(13) . .
O11 C7 C8 114.7(11) . .
O16 C8 O12 124.1(12) . .
O16 C8 C7 120.1(12) . .
O12 C8 C7 115.8(13) . .
O19 C9 O17 122.0(13) . .
O19 C9 C10 122.6(12) . 7
O17 C9 C10 115.5(12) . 7
O20 C10 O18 122.5(12) . .
O20 C10 C9 121.1(12) . 7
O18 C10 C9 116.5(11) . 7
C12 C11 N1 120.4(14) . .
C11 C12 C13 119.1(15) . .
C14 C13 C12 119.2(15) . .
C13 C14 C15 120.0(14) . .
N1 C15 C14 122.6(13) . .
N1 C15 C16 114.8(12) . .
C14 C15 C16 122.5(13) . .
C17 C16 N2 123.2(13) . .
C17 C16 C15 125.1(13) . .
N2 C16 C15 111.7(13) . .
C18 C17 C16 118.4(14) . .
C17 C18 C19 121.3(16) . .
C20 C19 C18 116.2(15) . .
C19 C20 N2 126.3(14) . .
N3 C21 C22 123.2(14) . .
C23 C22 C21 114.7(16) . .
C24 C23 C22 121.2(14) . .
C23 C24 C25 120.4(15) . .
N3 C25 C24 121.5(16) . .
N3 C25 C26 114.1(12) . .
C24 C25 C26 124.4(14) . .
N4 C26 C27 121.0(13) . .
N4 C26 C25 113.4(11) . .
C27 C26 C25 125.5(13) . .
C26 C27 C28 120.5(14) . .
C29 C28 C27 117.5(15) . .
C30 C29 C28 122.8(15) . .
C29 C30 N4 120.4(14) . .

loop_
_geom_bond_atom_site_label_1
_geom_bond_atom_site_label_2
_geom_bond_distance
_geom_bond_site_symmetry_2
Pt1 O2 2.002(9) .
Pt1 O1 2.005(8) .
Pt1 O4 2.005(8) .
Pt1 O3 2.011(9) .
Pt1 Pt1 2.7640(12) 2
Pt1 Pt2 2.7789(9) .
Pt2 O9 1.988(8) .
Pt2 O11 2.000(8) .
Pt2 O12 2.002(8) .
Pt2 O10 2.002(9) .
Pt2 Pt3 3.0082(7) .
Pt3 O18 2.002(8) .
Pt3 O18 2.002(8) 7
Pt3 O17 2.004(8) 7
Pt3 O17 2.004(8) .
Pt3 Pt2 3.0082(7) 7
Cu1 N2 1.965(12) .
Cu1 O22 1.989(9) .
Cu1 O21 1.991(9) .
Cu1 N1 1.993(11) .
Cu1 O23 2.425(11) .
Cu1 O24 2.514(11) .
Cu2 O25 1.940(9) .
Cu2 N4 1.952(10) .
Cu2 O26 2.008(9) .
Cu2 N3 2.013(11) .
Cu2 O27 2.334(10) .
O1 C1 1.285(16) .
O2 C2 1.295(15) .
O3 C3 1.297(16) .
O4 C4 1.285(17) .
O5 C1 1.198(16) .
O6 C2 1.189(16) .
O7 C3 1.191(16) .
O8 C4 1.218(16) .
O9 C5 1.305(16) .
O10 C6 1.323(17) .
O11 C7 1.300(15) .
O12 C8 1.280(16) .
O13 C5 1.209(16) .
O14 C6 1.201(17) .
O15 C7 1.200(15) .
O16 C8 1.220(16) .
O17 C9 1.315(16) .
O18 C10 1.298(14) .
O19 C9 1.231(16) .
O20 C10 1.218(15) .
N1 C15 1.295(17) .
N1 C11 1.393(18) .
N2 C16 1.357(17) .
N2 C20 1.375(17) .
N3 C25 1.331(18) .
N3 C21 1.347(19) .
N4 C26 1.361(15) .
N4 C30 1.42(2) .
C1 C2 1.575(19) .
C3 C4 1.56(2) .
C5 C6 1.522(19) .
C7 C8 1.552(18) .
C9 C10 1.520(18) 7
C10 C9 1.520(18) 7
C11 C12 1.38(2) .
C12 C13 1.38(2) .
C13 C14 1.34(2) .
C14 C15 1.387(18) .
C15 C16 1.52(2) .
C16 C17 1.34(2) .
C17 C18 1.34(2) .
C18 C19 1.39(2) .
C19 C20 1.291(19) .
C21 C22 1.41(2) .
C22 C23 1.41(2) .
C23 C24 1.34(2) .
C24 C25 1.371(19) .
C25 C26 1.48(2) .
C26 C27 1.37(2) .
C27 C28 1.38(2) .
C28 C29 1.37(2) .
C29 C30 1.31(2) .
